data_2228002
loop_
_publ_author_name
'Khan, Islam Ullah'
'Sheikh, Tahir Ali'
'Arshad, Muhammad Nadeem'

_publ_section_title
;
 <i>N</i>-(2-Methoxyphenyl)-4-methylbenzenesulfonamide
;
_journal_coeditor_code SJ5047
_journal_issue 11
_journal_name_full 'Acta Crystallographica Section E'
_journal_page_first o2976
_journal_paper_doi 10.1107/S1600536810042984
_journal_volume 66
_journal_year 2010
_chemical_formula_iupac 'C14 H15 N O3 S'
_chemical_formula_moiety 'C14 H15 N O3 S'
_chemical_formula_sum 'C14 H15 N O3 S'
_chemical_formula_weight 277.33
_chemical_name_systematic
;
<i>N</i>-(2-Methoxyphenyl)-4-methylbenzenesulfonamide
;
_space_group_IT_number 61
_symmetry_cell_setting orthorhombic
_symmetry_space_group_name_Hall '-P 2ac 2ab'
_symmetry_space_group_name_H-M 'P b c a'
_atom_sites_solution_hydrogens geom
_atom_sites_solution_primary direct
_atom_sites_solution_secondary difmap
_audit_creation_method SHELXL-97
_cell_angle_alpha 90.00
_cell_angle_beta 90.00
_cell_angle_gamma 90.00
_cell_formula_units_Z 8
_cell_length_a 12.7395(9)
_cell_length_b 11.4906(6)
_cell_length_c 18.6968(10)
_cell_measurement_reflns_used 1013
_cell_measurement_temperature 296(2)
_cell_measurement_theta_max 19.19
_cell_measurement_theta_min 3.20
_cell_volume 2736.9(3)
_computing_cell_refinement 'SAINT (Bruker, 2007)'
_computing_data_collection 'APEX2 (Bruker, 2007)'
_computing_data_reduction 'SAINT (Bruker, 2007)'
_computing_molecular_graphics 'ORTEP-3 for Windows (Farrugia, 1997) and PLATON (Spek, 2009)'
_computing_publication_material 'WinGX (Farrugia, 1999) and PLATON (Spek, 2009)'
_computing_structure_refinement 'SHELXL97 (Sheldrick, 2008)'
_computing_structure_solution 'SHELXS97 (Sheldrick, 2008)'
_diffrn_ambient_temperature 296(2)
_diffrn_measured_fraction_theta_full 0.996
_diffrn_measured_fraction_theta_max 0.996
_diffrn_measurement_device_type 'Bruker Kappa APEXII CCD'
_diffrn_measurement_method '\f and \w scans'
_diffrn_radiation_monochromator graphite
_diffrn_radiation_source 'fine-focus sealed tube'
_diffrn_radiation_type MoK\a
_diffrn_radiation_wavelength 0.71073
_diffrn_reflns_av_R_equivalents 0.0864
_diffrn_reflns_av_sigmaI/netI 0.1125
_diffrn_reflns_limit_h_max 10
_diffrn_reflns_limit_h_min -16
_diffrn_reflns_limit_k_max 15
_diffrn_reflns_limit_k_min -11
_diffrn_reflns_limit_l_max 23
_diffrn_reflns_limit_l_min -24
_diffrn_reflns_number 13798
_diffrn_reflns_theta_full 28.29
_diffrn_reflns_theta_max 28.29
_diffrn_reflns_theta_min 3.20
_diffrn_standards_number 0
_exptl_absorpt_coefficient_mu 0.240
_exptl_absorpt_correction_T_max 0.9514
_exptl_absorpt_correction_T_min 0.9061
_exptl_absorpt_correction_type multi-scan
_exptl_absorpt_process_details '(SADABS; Bruker, 2007)'
_exptl_crystal_colour 'light brown'
_exptl_crystal_density_diffrn 1.346
_exptl_crystal_density_method 'not measured'
_exptl_crystal_description needle
_exptl_crystal_F_000 1168
_exptl_crystal_size_max 0.42
_exptl_crystal_size_mid 0.33
_exptl_crystal_size_min 0.21
_refine_diff_density_max 0.176
_refine_diff_density_min -0.278
_refine_ls_extinction_method none
_refine_ls_goodness_of_fit_ref 0.911
_refine_ls_hydrogen_treatment constr
_refine_ls_matrix_type full
_refine_ls_number_parameters 174
_refine_ls_number_reflns 3376
_refine_ls_number_restraints 0
_refine_ls_restrained_S_all 0.911
_refine_ls_R_factor_all 0.1709
_refine_ls_R_factor_gt 0.0503
_refine_ls_shift/su_max_lt 0.001
_refine_ls_shift/su_mean 0.00
_refine_ls_structure_factor_coef Fsqd
_refine_ls_weighting_details 'calc w=1/[\s^2^(Fo^2^)+(0.0552P)^2^] where P=(Fo^2^+2Fc^2^)/3'
_refine_ls_weighting_scheme calc
_refine_ls_wR_factor_gt 0.1016
_refine_ls_wR_factor_ref 0.1434
_reflns_number_gt 1313
_reflns_number_total 3376
_reflns_threshold_expression I>2\s(I)
_cod_data_source_file sj5047.cif
_cod_data_source_block I
_cod_database_code 2228002
_cod_database_fobs_code 2228002

loop_
_symmetry_equiv_pos_as_xyz
'x, y, z'
'x+1/2, -y+1/2, -z'
'-x, y+1/2, -z+1/2'
'-x+1/2, -y, z+1/2'
'-x, -y, -z'
'-x-1/2, y-1/2, z'
'x, -y-1/2, z-1/2'
'x-1/2, y, -z-1/2'

loop_
_atom_site_type_symbol
_atom_site_label
_atom_site_fract_x
_atom_site_fract_y
_atom_site_fract_z
_atom_site_U_iso_or_equiv
_atom_site_adp_type
_atom_site_calc_flag
_atom_site_refinement_flags
_atom_site_occupancy
_atom_site_disorder_assembly
_atom_site_disorder_group
S S1 0.51740(7) 0.61649(6) 0.39096(4) 0.0571(3) Uani d . 1 . .
O O1 0.60405(18) 0.61039(18) 0.34278(11) 0.0706(7) Uani d . 1 . .
N N1 0.55946(19) 0.6656(2) 0.46723(12) 0.0529(7) Uani d . 1 . .
C C1 0.4303(2) 0.7199(2) 0.35541(14) 0.0465(7) Uani d . 1 . .
O O2 0.46120(19) 0.51265(17) 0.40827(11) 0.0751(7) Uani d . 1 . .
C C2 0.4619(3) 0.7899(3) 0.30004(16) 0.0584(8) Uani d . 1 . .
H H2 0.5298 0.7842 0.2822 0.070 Uiso calc R 1 . .
O O3 0.49484(18) 0.80720(18) 0.56921(11) 0.0662(6) Uani d . 1 . .
C C3 0.3924(3) 0.8688(3) 0.27103(16) 0.0607(9) Uani d . 1 . .
H H3 0.4146 0.9162 0.2337 0.073 Uiso calc R 1 . .
C C4 0.2908(3) 0.8796(2) 0.29578(15) 0.0510(8) Uani d . 1 . .
C C5 0.2613(3) 0.8091(3) 0.35213(17) 0.0598(9) Uani d . 1 . .
H H5 0.1935 0.8150 0.3703 0.072 Uiso calc R 1 . .
H H1N 0.5306 0.6270 0.4999 0.072 Uiso d R 1 . .
C C6 0.3298(3) 0.7303(3) 0.38188(16) 0.0610(9) Uani d . 1 . .
H H6 0.3082 0.6839 0.4199 0.073 Uiso calc R 1 . .
C C7 0.6101(2) 0.7748(2) 0.47481(15) 0.0481(8) Uani d . 1 . .
C C8 0.5756(2) 0.8488(2) 0.52917(16) 0.0491(8) Uani d . 1 . .
C C9 0.6239(3) 0.9550(3) 0.53963(18) 0.0650(9) Uani d . 1 . .
H H9 0.6006 1.0047 0.5755 0.078 Uiso calc R 1 . .
C C10 0.7065(3) 0.9868(3) 0.4967(2) 0.0742(11) Uani d . 1 . .
H H10 0.7391 1.0583 0.5038 0.089 Uiso calc R 1 . .
C C11 0.7412(3) 0.9152(3) 0.4440(2) 0.0766(11) Uani d . 1 . .
H H11 0.7969 0.9380 0.4151 0.092 Uiso calc R 1 . .
C C12 0.6934(3) 0.8076(3) 0.43331(16) 0.0629(9) Uani d . 1 . .
H H12 0.7182 0.7579 0.3979 0.075 Uiso calc R 1 . .
C C13 0.2160(3) 0.9656(3) 0.26372(17) 0.0697(10) Uani d . 1 . .
H H13A 0.2137 0.9552 0.2128 0.105 Uiso calc R 1 . .
H H13B 0.2391 1.0432 0.2745 0.105 Uiso calc R 1 . .
H H13C 0.1472 0.9536 0.2833 0.105 Uiso calc R 1 . .
C C14 0.4637(3) 0.8720(3) 0.63051(18) 0.0889(12) Uani d . 1 . .
H H14A 0.4396 0.9476 0.6159 0.133 Uiso calc R 1 . .
H H14B 0.5224 0.8804 0.6623 0.133 Uiso calc R 1 . .
H H14C 0.4079 0.8318 0.6547 0.133 Uiso calc R 1 . .

loop_
_atom_site_aniso_label
_atom_site_aniso_U_11
_atom_site_aniso_U_22
_atom_site_aniso_U_33
_atom_site_aniso_U_12
_atom_site_aniso_U_13
_atom_site_aniso_U_23
S1 0.0728(6) 0.0410(5) 0.0575(5) 0.0023(4) -0.0082(5) -0.0047(4)
O1 0.0764(17) 0.0696(16) 0.0659(14) 0.0201(12) 0.0028(13) -0.0123(12)
N1 0.0685(19) 0.0410(14) 0.0491(14) -0.0108(13) -0.0068(13) 0.0069(12)
C1 0.057(2) 0.0393(17) 0.0436(16) -0.0066(15) 0.0000(15) -0.0013(14)
O2 0.104(2) 0.0370(12) 0.0845(16) -0.0171(12) -0.0261(14) 0.0047(11)
C2 0.051(2) 0.064(2) 0.0603(19) 0.0033(17) 0.0091(17) 0.0070(17)
O3 0.0647(17) 0.0638(14) 0.0700(14) -0.0036(12) 0.0084(12) -0.0086(12)
C3 0.067(2) 0.064(2) 0.0515(19) 0.0029(19) 0.0090(18) 0.0179(17)
C4 0.056(2) 0.0500(19) 0.0469(18) 0.0010(16) -0.0005(16) -0.0061(16)
C5 0.051(2) 0.063(2) 0.065(2) -0.0016(17) 0.0114(17) 0.0007(18)
C6 0.070(3) 0.057(2) 0.0552(19) -0.0038(18) 0.0124(19) 0.0129(17)
C7 0.052(2) 0.0433(18) 0.0492(18) -0.0005(16) -0.0084(16) 0.0078(15)
C8 0.047(2) 0.046(2) 0.0543(18) -0.0001(16) -0.0065(16) 0.0053(15)
C9 0.078(3) 0.050(2) 0.066(2) -0.007(2) -0.014(2) -0.0039(18)
C10 0.084(3) 0.060(2) 0.079(2) -0.024(2) -0.022(2) 0.010(2)
C11 0.072(3) 0.086(3) 0.072(3) -0.028(2) -0.007(2) 0.020(2)
C12 0.065(2) 0.069(2) 0.055(2) -0.0093(19) -0.0024(18) 0.0010(18)
C13 0.068(3) 0.075(2) 0.066(2) 0.015(2) 0.0018(19) 0.0041(18)
C14 0.098(3) 0.100(3) 0.069(2) 0.005(2) 0.012(2) -0.011(2)

loop_
_atom_type_symbol
_atom_type_description
_atom_type_scat_dispersion_real
_atom_type_scat_dispersion_imag
_atom_type_scat_source
C C 0.0033 0.0016 'International Tables Vol C Tables 4.2.6.8 and 6.1.1.4'
H H 0.0000 0.0000 'International Tables Vol C Tables 4.2.6.8 and 6.1.1.4'
N N 0.0061 0.0033 'International Tables Vol C Tables 4.2.6.8 and 6.1.1.4'
O O 0.0106 0.0060 'International Tables Vol C Tables 4.2.6.8 and 6.1.1.4'
S S 0.1246 0.1234 'International Tables Vol C Tables 4.2.6.8 and 6.1.1.4'

loop_
_geom_angle_atom_site_label_1
_geom_angle_atom_site_label_2
_geom_angle_atom_site_label_3
_geom_angle_site_symmetry_1
_geom_angle_site_symmetry_3
_geom_angle
_geom_angle_publ_flag
O1 S1 O2 . . 119.32(14) ?
O1 S1 N1 . . 108.43(13) ?
O2 S1 N1 . . 104.86(12) ?
O1 S1 C1 . . 106.45(14) ?
O2 S1 C1 . . 109.52(15) ?
N1 S1 C1 . . 107.79(13) ?
C7 N1 S1 . . 123.03(19) ?
C7 N1 H1N . . 126.5 ?
S1 N1 H1N . . 108.1 ?
C2 C1 C6 . . 119.5(3) ?
C2 C1 S1 . . 119.8(3) ?
C6 C1 S1 . . 120.6(2) ?
C1 C2 C3 . . 119.7(3) ?
C1 C2 H2 . . 120.2 ?
C3 C2 H2 . . 120.2 ?
C8 O3 C14 . . 118.1(3) ?
C2 C3 C4 . . 122.0(3) ?
C2 C3 H3 . . 119.0 ?
C4 C3 H3 . . 119.0 ?
C3 C4 C5 . . 117.3(3) ?
C3 C4 C13 . . 121.4(3) ?
C5 C4 C13 . . 121.2(3) ?
C6 C5 C4 . . 121.4(3) ?
C6 C5 H5 . . 119.3 ?
C4 C5 H5 . . 119.3 ?
C5 C6 C1 . . 120.1(3) ?
C5 C6 H6 . . 120.0 ?
C1 C6 H6 . . 120.0 ?
C12 C7 C8 . . 119.3(3) ?
C12 C7 N1 . . 122.7(3) ?
C8 C7 N1 . . 117.9(3) ?
O3 C8 C9 . . 124.8(3) ?
O3 C8 C7 . . 115.1(3) ?
C9 C8 C7 . . 120.1(3) ?
C10 C9 C8 . . 119.6(3) ?
C10 C9 H9 . . 120.2 ?
C8 C9 H9 . . 120.2 ?
C11 C10 C9 . . 120.9(3) ?
C11 C10 H10 . . 119.6 ?
C9 C10 H10 . . 119.6 ?
C10 C11 C12 . . 120.0(4) ?
C10 C11 H11 . . 120.0 ?
C12 C11 H11 . . 120.0 ?
C7 C12 C11 . . 120.1(3) ?
C7 C12 H12 . . 119.9 ?
C11 C12 H12 . . 119.9 ?
C4 C13 H13A . . 109.5 ?
C4 C13 H13B . . 109.5 ?
H13A C13 H13B . . 109.5 ?
C4 C13 H13C . . 109.5 ?
H13A C13 H13C . . 109.5 ?
H13B C13 H13C . . 109.5 ?
O3 C14 H14A . . 109.5 ?
O3 C14 H14B . . 109.5 ?
H14A C14 H14B . . 109.5 ?
O3 C14 H14C . . 109.5 ?
H14A C14 H14C . . 109.5 ?
H14B C14 H14C . . 109.5 ?

loop_
_geom_bond_atom_site_label_1
_geom_bond_atom_site_label_2
_geom_bond_site_symmetry_2
_geom_bond_distance
_geom_bond_publ_flag
S1 O1 . 1.426(2) ?
S1 O2 . 1.429(2) ?
S1 N1 . 1.625(2) ?
S1 C1 . 1.756(3) ?
N1 C7 . 1.418(3) ?
N1 H1N . 0.8394 ?
C1 C2 . 1.371(4) ?
C1 C6 . 1.378(4) ?
C2 C3 . 1.378(4) ?
C2 H2 . 0.9300 ?
O3 C8 . 1.359(3) ?
O3 C14 . 1.424(3) ?
C3 C4 . 1.379(4) ?
C3 H3 . 0.9300 ?
C4 C5 . 1.382(4) ?
C4 C13 . 1.498(4) ?
C5 C6 . 1.375(4) ?
C5 H5 . 0.9300 ?
C6 H6 . 0.9300 ?
C7 C12 . 1.368(4) ?
C7 C8 . 1.396(4) ?
C8 C9 . 1.381(4) ?
C9 C10 . 1.373(5) ?
C9 H9 . 0.9300 ?
C10 C11 . 1.357(5) ?
C10 H10 . 0.9300 ?
C11 C12 . 1.393(4) ?
C11 H11 . 0.9300 ?
C12 H12 . 0.9300 ?
C13 H13A . 0.9600 ?
C13 H13B . 0.9600 ?
C13 H13C . 0.9600 ?
C14 H14A . 0.9600 ?
C14 H14B . 0.9600 ?
C14 H14C . 0.9600 ?

loop_
_geom_hbond_atom_site_label_D
_geom_hbond_atom_site_label_H
_geom_hbond_atom_site_label_A
_geom_hbond_site_symmetry_A
_geom_hbond_distance_DH
_geom_hbond_distance_HA
_geom_hbond_distance_DA
_geom_hbond_angle_DHA
N1 H1N O2 5_666 0.84 2.35 3.112(3) 150.6

loop_
_geom_torsion_atom_site_label_1
_geom_torsion_atom_site_label_2
_geom_torsion_atom_site_label_3
_geom_torsion_atom_site_label_4
_geom_torsion_site_symmetry_1
_geom_torsion_site_symmetry_2
_geom_torsion_site_symmetry_3
_geom_torsion_site_symmetry_4
_geom_torsion
_geom_torsion_publ_flag
O1 S1 N1 C7 . . . . 58.3(3) ?
O2 S1 N1 C7 . . . . -173.2(2) ?
C1 S1 N1 C7 . . . . -56.5(3) ?
O1 S1 C1 C2 . . . . -11.4(3) ?
O2 S1 C1 C2 . . . . -141.7(2) ?
N1 S1 C1 C2 . . . . 104.7(2) ?
O1 S1 C1 C6 . . . . 167.6(2) ?
O2 S1 C1 C6 . . . . 37.3(3) ?
N1 S1 C1 C6 . . . . -76.3(3) ?
C6 C1 C2 C3 . . . . -0.7(4) ?
S1 C1 C2 C3 . . . . 178.3(2) ?
C1 C2 C3 C4 . . . . -0.3(5) ?
C2 C3 C4 C5 . . . . 1.0(5) ?
C2 C3 C4 C13 . . . . -179.9(3) ?
C3 C4 C5 C6 . . . . -0.7(5) ?
C13 C4 C5 C6 . . . . -179.8(3) ?
C4 C5 C6 C1 . . . . -0.3(5) ?
C2 C1 C6 C5 . . . . 1.0(5) ?
S1 C1 C6 C5 . . . . -178.0(2) ?
S1 N1 C7 C12 . . . . -51.4(4) ?
S1 N1 C7 C8 . . . . 131.6(2) ?
C14 O3 C8 C9 . . . . -6.2(4) ?
C14 O3 C8 C7 . . . . 173.0(3) ?
C12 C7 C8 O3 . . . . -177.7(3) ?
N1 C7 C8 O3 . . . . -0.6(4) ?
C12 C7 C8 C9 . . . . 1.5(4) ?
N1 C7 C8 C9 . . . . 178.6(3) ?
O3 C8 C9 C10 . . . . 178.5(3) ?
C7 C8 C9 C10 . . . . -0.6(5) ?
C8 C9 C10 C11 . . . . 0.1(5) ?
C9 C10 C11 C12 . . . . -0.5(6) ?
C8 C7 C12 C11 . . . . -1.8(5) ?
N1 C7 C12 C11 . . . . -178.9(3) ?
C10 C11 C12 C7 . . . . 1.3(5) ?

loop_
_cod_related_entry_id
_cod_related_entry_database
_cod_related_entry_code
1 ChemSpider 211282
